data_7049713
loop_
_publ_author_name
'Zhu, Li-Na'
'Deng, Zhao-Peng'
'Ng, Seik Weng'
'Huo, Li-Hua'
'Gao, Shan'

_publ_section_title
;
 Cd(ii) coordination polymers constructed from bis(pyridyl) ligands with
 an asymmetric spacer in chelating mode and diverse organic
 dicarboxylates: syntheses, structural evolutions and properties.
;
_journal_issue 22
_journal_name_full 'Dalton transactions (Cambridge, England : 2003)'
_journal_page_first 7589
_journal_page_last 7601
_journal_paper_doi 10.1039/c9dt00840c
_journal_volume 48
_journal_year 2019
_chemical_formula_moiety 'Cd3 (H2 O)6 (C15 H20 N4)2 (C8 H4 O4)3'
_chemical_formula_sum 'C54 H64 Cd3 N8 O18'
_chemical_formula_weight 1450.33
_space_group_crystal_system triclinic
_space_group_IT_number 2
_space_group_name_Hall '-P 1'
_space_group_name_H-M_alt 'P -1'
_symmetry_space_group_name_Hall '-P 1'
_symmetry_space_group_name_H-M 'P -1'
_atom_sites_solution_hydrogens mixed
_audit_creation_method SHELXL-2018/3
_audit_update_record
;
2019-04-01 deposited with the CCDC.    2019-04-14 downloaded from the CCDC.
;
_cell_angle_alpha 68.550(6)
_cell_angle_beta 85.463(5)
_cell_angle_gamma 78.226(5)
_cell_formula_units_Z 1
_cell_length_a 10.5068(6)
_cell_length_b 11.8756(7)
_cell_length_c 12.5699(8)
_cell_measurement_reflns_used 2348
_cell_measurement_temperature 295(2)
_cell_measurement_theta_max 27.5589
_cell_measurement_theta_min 3.3120
_cell_volume 1429.04(16)
_computing_cell_refinement
;
CrysAlis Pro (Agilent, 2013)
;
_computing_data_collection
;
CrysAlis Pro (Agilent, 2013)
;
_computing_data_reduction
;
CrysAlis Pro (Agilent, 2013)
;
_computing_molecular_graphics '(K. Brandenburg, Diamond 3.1, 2009)'
_computing_publication_material '(K. Brandenburg, Diamond 3.1, 2009)'
_computing_structure_refinement 'SHELXL-2018/3 (Sheldrick, 2018)'
_diffrn_ambient_temperature 295(2)
_diffrn_detector_area_resol_mean 16.1954
_diffrn_measured_fraction_theta_full 0.996
_diffrn_measured_fraction_theta_max 0.985
_diffrn_measurement_device_type 'Xcalibur, Eos'
_diffrn_measurement_method '\w scans'
_diffrn_radiation_type MoK\a
_diffrn_radiation_wavelength 0.71073
_diffrn_reflns_av_R_equivalents 0.0229
_diffrn_reflns_av_unetI/netI 0.0648
_diffrn_reflns_Laue_measured_fraction_full 0.996
_diffrn_reflns_Laue_measured_fraction_max 0.985
_diffrn_reflns_limit_h_max 13
_diffrn_reflns_limit_h_min -13
_diffrn_reflns_limit_k_max 15
_diffrn_reflns_limit_k_min -12
_diffrn_reflns_limit_l_max 16
_diffrn_reflns_limit_l_min -9
_diffrn_reflns_number 8484
_diffrn_reflns_point_group_measured_fraction_full 0.996
_diffrn_reflns_point_group_measured_fraction_max 0.985
_diffrn_reflns_theta_full 25.242
_diffrn_reflns_theta_max 27.559
_diffrn_reflns_theta_min 3.312
_diffrn_source 'Enhance (Mo) X-ray Source'
_exptl_absorpt_coefficient_mu 1.186
_exptl_absorpt_correction_T_max 1.00000
_exptl_absorpt_correction_T_min 0.93617
_exptl_absorpt_correction_type multi-scan
_exptl_absorpt_process_details
; 
CrysAlis Pro (Agilent, 2013)
Empirical absorption correction using spherical harmonics,
 implemented in SCALE3 ABSPACK scaling algorithm. 
;
_exptl_crystal_colour colorless
_exptl_crystal_density_diffrn 1.685
_exptl_crystal_description prism
_exptl_crystal_F_000 732
_exptl_crystal_size_max 0.190
_exptl_crystal_size_mid 0.160
_exptl_crystal_size_min 0.140
_refine_diff_density_max 0.772
_refine_diff_density_min -0.605
_refine_diff_density_rms 0.106
_refine_ls_extinction_method none
_refine_ls_goodness_of_fit_ref 1.053
_refine_ls_hydrogen_treatment constr
_refine_ls_matrix_type full
_refine_ls_number_parameters 376
_refine_ls_number_reflns 6515
_refine_ls_number_restraints 0
_refine_ls_restrained_S_all 1.053
_refine_ls_R_factor_all 0.0647
_refine_ls_R_factor_gt 0.0441
_refine_ls_shift/su_max 0.001
_refine_ls_shift/su_mean 0.000
_refine_ls_structure_factor_coef Fsqd
_refine_ls_weighting_details 'w=1/[\s^2^(Fo^2^)+(0.0334P)^2^+0.1158P] where P=(Fo^2^+2Fc^2^)/3'
_refine_ls_weighting_scheme calc
_refine_ls_wR_factor_gt 0.0875
_refine_ls_wR_factor_ref 0.0971
_reflns_Friedel_coverage 0.000
_reflns_number_gt 5024
_reflns_number_total 6515
_reflns_threshold_expression 'I > 2\s(I)'
_cod_data_source_file c9dt00840c2.cif
_cod_data_source_block d6285
_cod_depositor_comments 'Adding full bibliography for 7049708--7049720.cif.'
_cod_database_code 7049713
_shelx_shelxl_version_number 2018/3
_shelx_space_group_comment
;
The symmetry employed for this shelxl refinement is uniquely defined
by the following loop, which should always be used as a source of
symmetry information in preference to the above space-group names.
They are only intended as comments.
;
_shelx_estimated_absorpt_t_min 0.806
_shelx_estimated_absorpt_t_max 0.852

loop_
_space_group_symop_operation_xyz
'x, y, z'
'-x, -y, -z'

loop_
_atom_site_label
_atom_site_type_symbol
_atom_site_fract_x
_atom_site_fract_y
_atom_site_fract_z
_atom_site_U_iso_or_equiv
_atom_site_adp_type
_atom_site_occupancy
_atom_site_site_symmetry_order
_atom_site_calc_flag
_atom_site_refinement_flags_posn
_atom_site_refinement_flags_adp
_atom_site_refinement_flags_occupancy
Cd1 Cd 0.67369(3) 0.64291(3) 0.07345(2) 0.02456(9) Uani 1 1 d . . .
Cd2 Cd 0.000000 0.000000 0.500000 0.02609(11) Uani 1 2 d S . P
O1 O 0.5895(3) 0.4599(3) 0.1624(2) 0.0321(7) Uani 1 1 d . . .
O2 O 0.7393(3) 0.3532(3) 0.2972(3) 0.0418(8) Uani 1 1 d . . .
O3 O 0.1308(3) 0.1333(3) 0.4811(3) 0.0366(7) Uani 1 1 d . . .
O4 O 0.2653(3) 0.0314(3) 0.6278(3) 0.0483(9) Uani 1 1 d . . .
O5 O 0.7760(3) 0.8064(3) -0.0123(3) 0.0362(7) Uani 1 1 d . . .
O6 O 0.6740(3) 0.9275(3) 0.0784(3) 0.0595(11) Uani 1 1 d . . .
O1W O 0.5016(3) 0.6867(3) -0.0490(2) 0.0402(8) Uani 1 1 d . . .
H11 H 0.495985 0.628372 -0.070003 0.060 Uiso 1 1 d R U .
H12 H 0.512954 0.751212 -0.102903 0.060 Uiso 1 1 d R U .
O2W O 0.1016(3) -0.1294(3) 0.6724(2) 0.0393(8) Uani 1 1 d . . .
H21 H 0.146849 -0.194398 0.667536 0.059 Uiso 1 1 d R U .
H22 H 0.145769 -0.087748 0.690567 0.059 Uiso 1 1 d R U .
O3W O 0.5636(3) 1.0804(3) 0.1906(3) 0.0534(9) Uani 1 1 d . . .
H31 H 0.610412 1.052868 0.249126 0.080 Uiso 1 1 d R U .
H32 H 0.590682 1.037958 0.149816 0.080 Uiso 1 1 d R U .
N1 N 1.1894(3) 0.4528(3) 0.0369(3) 0.0257(7) Uani 1 1 d . . .
N2 N 0.7942(3) 0.5962(3) 0.2450(3) 0.0275(8) Uani 1 1 d . . .
H2 H 0.805067 0.515437 0.277151 0.033 Uiso 1 1 calc R U .
N3 N 0.5314(3) 0.7303(3) 0.1877(3) 0.0294(8) Uani 1 1 d . . .
H3 H 0.547964 0.804131 0.173586 0.035 Uiso 1 1 calc R U .
N4 N 0.1411(3) 0.9110(3) 0.3843(3) 0.0315(8) Uani 1 1 d . . .
C1 C 1.1077(4) 0.3905(4) 0.1113(4) 0.0315(10) Uani 1 1 d . . .
H1 H 1.109486 0.309257 0.118933 0.038 Uiso 1 1 calc R U .
C2 C 1.0208(4) 0.4411(4) 0.1773(4) 0.0312(10) Uani 1 1 d . . .
H2A H 0.964987 0.394750 0.227466 0.037 Uiso 1 1 calc R U .
C3 C 1.0173(4) 0.5618(4) 0.1683(3) 0.0274(9) Uani 1 1 d . . .
C4 C 1.1038(4) 0.6249(4) 0.0925(4) 0.0326(10) Uani 1 1 d . . .
H4 H 1.105570 0.705689 0.084051 0.039 Uiso 1 1 calc R U .
C5 C 1.1873(4) 0.5678(4) 0.0295(4) 0.0343(10) Uani 1 1 d . . .
H5 H 1.244999 0.611768 -0.020623 0.041 Uiso 1 1 calc R U .
C6 C 0.9268(4) 0.6216(4) 0.2396(4) 0.0337(10) Uani 1 1 d . . .
H6A H 0.961092 0.591690 0.316407 0.040 Uiso 1 1 calc R U .
H6B H 0.922978 0.709960 0.207451 0.040 Uiso 1 1 calc R U .
C7 C 0.7100(4) 0.6414(5) 0.3279(4) 0.0433(12) Uani 1 1 d . . .
H7 H 0.727034 0.722835 0.317565 0.052 Uiso 1 1 calc R U .
C8 C 0.7429(6) 0.5585(5) 0.4508(4) 0.0645(16) Uani 1 1 d . . .
H8A H 0.686995 0.590212 0.501643 0.097 Uiso 1 1 calc R U .
H8B H 0.730640 0.476766 0.462786 0.097 Uiso 1 1 calc R U .
H8C H 0.831820 0.556044 0.465692 0.097 Uiso 1 1 calc R U .
C9 C 0.5680(4) 0.6560(5) 0.3085(4) 0.0458(12) Uani 1 1 d . . .
H9A H 0.545910 0.575236 0.328684 0.055 Uiso 1 1 calc R U .
H9B H 0.518537 0.695649 0.357856 0.055 Uiso 1 1 calc R U .
C10 C 0.3914(4) 0.7459(5) 0.1705(4) 0.0395(11) Uani 1 1 d . . .
H10A H 0.370948 0.665709 0.184114 0.047 Uiso 1 1 calc R U .
H10B H 0.371562 0.796258 0.091150 0.047 Uiso 1 1 calc R U .
C11 C 0.3036(4) 0.8043(4) 0.2456(4) 0.0311(10) Uani 1 1 d . . .
C12 C 0.3128(4) 0.9184(4) 0.2463(4) 0.0325(10) Uani 1 1 d . . .
H12A H 0.373947 0.961443 0.200624 0.039 Uiso 1 1 calc R U .
C13 C 0.2305(4) 0.9676(4) 0.3153(4) 0.0313(10) Uani 1 1 d . . .
H13 H 0.237392 1.044913 0.313958 0.038 Uiso 1 1 calc R U .
C14 C 0.2099(5) 0.7466(4) 0.3152(4) 0.0430(12) Uani 1 1 d . . .
H14 H 0.199844 0.669927 0.316998 0.052 Uiso 1 1 calc R U .
C15 C 0.1314(4) 0.8021(4) 0.3820(4) 0.0415(12) Uani 1 1 d . . .
H15 H 0.068640 0.761463 0.427708 0.050 Uiso 1 1 calc R U .
C16 C 0.6266(4) 0.3789(4) 0.2581(4) 0.0272(9) Uani 1 1 d . . .
C17 C 0.5254(4) 0.3107(3) 0.3307(3) 0.0249(9) Uani 1 1 d . . .
C18 C 0.5591(4) 0.2160(4) 0.4341(4) 0.0316(10) Uani 1 1 d . . .
H18 H 0.644334 0.195375 0.459714 0.038 Uiso 1 1 calc R U .
C19 C 0.4665(4) 0.1520(4) 0.4994(4) 0.0330(10) Uani 1 1 d . . .
H19 H 0.490234 0.088863 0.568783 0.040 Uiso 1 1 calc R U .
C20 C 0.3393(4) 0.1807(4) 0.4630(3) 0.0256(9) Uani 1 1 d . . .
C21 C 0.3064(4) 0.2763(4) 0.3600(4) 0.0333(10) Uani 1 1 d . . .
H21A H 0.221229 0.297174 0.334112 0.040 Uiso 1 1 calc R U .
C22 C 0.3977(4) 0.3404(4) 0.2957(4) 0.0326(10) Uani 1 1 d . . .
H22A H 0.373144 0.405076 0.227461 0.039 Uiso 1 1 calc R U .
C23 C 0.2379(4) 0.1093(4) 0.5302(4) 0.0294(9) Uani 1 1 d . . .
C24 C 0.7702(4) 0.8902(4) 0.0274(4) 0.0325(10) Uani 1 1 d . . .
C25 C 0.8885(4) 0.9495(4) 0.0112(4) 0.0290(9) Uani 1 1 d . . .
C26 C 0.9089(4) 1.0089(4) 0.0834(4) 0.0362(11) Uani 1 1 d . . .
H26 H 0.847802 1.015189 0.139672 0.043 Uiso 1 1 calc R U .
C27 C 0.9812(4) 0.9415(4) -0.0722(4) 0.0331(10) Uani 1 1 d . . .
H27 H 0.968750 0.901950 -0.121176 0.040 Uiso 1 1 calc R U .

loop_
_atom_site_aniso_label
_atom_site_aniso_U_11
_atom_site_aniso_U_22
_atom_site_aniso_U_33
_atom_site_aniso_U_23
_atom_site_aniso_U_13
_atom_site_aniso_U_12
Cd1 0.02218(16) 0.02855(17) 0.02688(17) -0.01428(13) 0.00661(12) -0.00777(12)
Cd2 0.0180(2) 0.0309(2) 0.0311(2) -0.01401(19) 0.00650(17) -0.00556(17)
O1 0.0369(18) 0.0316(16) 0.0290(16) -0.0087(13) 0.0063(13) -0.0156(13)
O2 0.0219(16) 0.0320(17) 0.063(2) -0.0051(15) 0.0004(15) -0.0081(13)
O3 0.0242(16) 0.0382(18) 0.047(2) -0.0113(15) 0.0011(14) -0.0131(13)
O4 0.045(2) 0.059(2) 0.0335(19) 0.0014(17) -0.0008(16) -0.0278(17)
O5 0.0417(19) 0.0328(17) 0.0421(19) -0.0184(15) 0.0097(14) -0.0191(14)
O6 0.043(2) 0.062(2) 0.099(3) -0.055(2) 0.025(2) -0.0243(18)
O1W 0.049(2) 0.0394(18) 0.0357(18) -0.0161(15) -0.0079(15) -0.0071(15)
O2W 0.0378(19) 0.0342(17) 0.0430(19) -0.0114(15) -0.0002(15) -0.0052(14)
O3W 0.061(2) 0.047(2) 0.049(2) -0.0194(17) -0.0148(18) 0.0075(17)
N1 0.0210(18) 0.0284(18) 0.0296(19) -0.0139(15) 0.0027(14) -0.0034(14)
N2 0.0229(18) 0.0307(19) 0.0277(19) -0.0121(15) 0.0067(14) -0.0018(14)
N3 0.0185(18) 0.038(2) 0.034(2) -0.0194(17) 0.0016(15) 0.0007(15)
N4 0.0260(19) 0.035(2) 0.032(2) -0.0137(17) 0.0064(15) -0.0025(15)
C1 0.030(2) 0.029(2) 0.036(3) -0.013(2) 0.0038(19) -0.0055(18)
C2 0.023(2) 0.034(2) 0.036(2) -0.014(2) 0.0094(18) -0.0068(18)
C3 0.021(2) 0.034(2) 0.030(2) -0.0163(19) -0.0013(17) -0.0011(17)
C4 0.031(2) 0.030(2) 0.040(3) -0.015(2) 0.004(2) -0.0090(18)
C5 0.030(2) 0.036(3) 0.038(3) -0.014(2) 0.0089(19) -0.0107(19)
C6 0.026(2) 0.040(3) 0.040(3) -0.022(2) 0.0013(19) -0.0057(19)
C7 0.038(3) 0.063(3) 0.033(3) -0.030(2) 0.003(2) 0.003(2)
C8 0.060(4) 0.084(4) 0.050(4) -0.031(3) -0.001(3) 0.000(3)
C9 0.034(3) 0.067(3) 0.040(3) -0.028(3) 0.008(2) -0.002(2)
C10 0.024(2) 0.054(3) 0.054(3) -0.036(3) 0.007(2) -0.008(2)
C11 0.020(2) 0.038(2) 0.038(3) -0.019(2) 0.0018(18) -0.0015(18)
C12 0.027(2) 0.038(3) 0.031(2) -0.011(2) 0.0064(18) -0.0070(19)
C13 0.028(2) 0.029(2) 0.036(3) -0.013(2) 0.0019(19) -0.0037(18)
C14 0.041(3) 0.042(3) 0.055(3) -0.028(2) 0.013(2) -0.011(2)
C15 0.039(3) 0.046(3) 0.046(3) -0.024(2) 0.017(2) -0.017(2)
C16 0.029(2) 0.022(2) 0.032(2) -0.0118(18) 0.0055(18) -0.0067(17)
C17 0.023(2) 0.025(2) 0.028(2) -0.0098(17) 0.0026(17) -0.0054(16)
C18 0.022(2) 0.032(2) 0.035(3) -0.0040(19) -0.0021(18) -0.0074(18)
C19 0.027(2) 0.032(2) 0.033(2) -0.0001(19) -0.0057(19) -0.0096(18)
C20 0.024(2) 0.030(2) 0.024(2) -0.0095(18) 0.0018(17) -0.0091(17)
C21 0.023(2) 0.045(3) 0.031(2) -0.011(2) -0.0018(18) -0.0080(19)
C22 0.030(2) 0.031(2) 0.028(2) -0.0010(19) 0.0000(18) -0.0050(18)
C23 0.028(2) 0.034(2) 0.032(2) -0.016(2) 0.0067(18) -0.0123(18)
C24 0.031(2) 0.029(2) 0.037(3) -0.010(2) 0.003(2) -0.0096(19)
C25 0.030(2) 0.026(2) 0.031(2) -0.0090(18) 0.0025(18) -0.0073(17)
C26 0.034(3) 0.038(3) 0.042(3) -0.019(2) 0.013(2) -0.014(2)
C27 0.037(3) 0.036(2) 0.034(3) -0.018(2) 0.000(2) -0.013(2)

loop_
_atom_type_symbol
_atom_type_description
_atom_type_scat_dispersion_real
_atom_type_scat_dispersion_imag
_atom_type_scat_source
C C 0.0033 0.0016 'International Tables Vol C Tables 4.2.6.8 and 6.1.1.4'
H H 0.0000 0.0000 'International Tables Vol C Tables 4.2.6.8 and 6.1.1.4'
N N 0.0061 0.0033 'International Tables Vol C Tables 4.2.6.8 and 6.1.1.4'
O O 0.0106 0.0060 'International Tables Vol C Tables 4.2.6.8 and 6.1.1.4'
Cd Cd -0.8075 1.2024 'International Tables Vol C Tables 4.2.6.8 and 6.1.1.4'

loop_
_geom_angle_atom_site_label_1
_geom_angle_atom_site_label_2
_geom_angle_atom_site_label_3
_geom_angle
_geom_angle_site_symmetry_1
_geom_angle_site_symmetry_3
O5 Cd1 O1W 102.55(11) . .
O5 Cd1 N1 85.95(11) . 2_765
O1W Cd1 N1 90.89(11) . 2_765
O5 Cd1 N3 96.91(11) . .
O1W Cd1 N3 88.36(11) . .
N1 Cd1 N3 177.14(12) 2_765 .
O5 Cd1 O1 173.91(10) . .
O1W Cd1 O1 81.20(10) . .
N1 Cd1 O1 89.21(11) 2_765 .
N3 Cd1 O1 87.94(11) . .
O5 Cd1 N2 88.31(11) . .
O1W Cd1 N2 161.07(11) . .
N1 Cd1 N2 105.48(11) 2_765 .
N3 Cd1 N2 74.82(11) . .
O1 Cd1 N2 89.42(11) . .
O3 Cd2 O3 180.0 . 2_556
O3 Cd2 O2W 89.59(10) . .
O3 Cd2 O2W 90.41(10) 2_556 .
O3 Cd2 O2W 90.41(10) . 2_556
O3 Cd2 O2W 89.59(10) 2_556 2_556
O2W Cd2 O2W 180.0 . 2_556
O3 Cd2 N4 89.55(12) . 2_566
O3 Cd2 N4 90.45(12) 2_556 2_566
O2W Cd2 N4 84.50(11) . 2_566
O2W Cd2 N4 95.50(11) 2_556 2_566
O3 Cd2 N4 90.45(12) . 1_545
O3 Cd2 N4 89.55(12) 2_556 1_545
O2W Cd2 N4 95.50(11) . 1_545
O2W Cd2 N4 84.50(11) 2_556 1_545
N4 Cd2 N4 180.0 2_566 1_545
C16 O1 Cd1 124.4(2) . .
C23 O3 Cd2 126.2(3) . .
C24 O5 Cd1 122.3(3) . .
C5 N1 C1 117.4(4) . .
C5 N1 Cd1 123.4(3) . 2_765
C1 N1 Cd1 119.1(3) . 2_765
C6 N2 C7 111.9(3) . .
C6 N2 Cd1 121.3(2) . .
C7 N2 Cd1 110.0(2) . .
C10 N3 C9 111.2(3) . .
C10 N3 Cd1 117.5(2) . .
C9 N3 Cd1 107.0(2) . .
C15 N4 C13 116.5(4) . .
C15 N4 Cd2 120.6(3) . 1_565
C13 N4 Cd2 122.9(3) . 1_565
N1 C1 C2 123.0(4) . .
C1 C2 C3 119.6(4) . .
C4 C3 C2 116.9(4) . .
C4 C3 C6 120.8(4) . .
C2 C3 C6 122.2(4) . .
C5 C4 C3 119.9(4) . .
N1 C5 C4 123.1(4) . .
N2 C6 C3 112.3(3) . .
N2 C7 C9 113.2(4) . .
N2 C7 C8 111.7(4) . .
C9 C7 C8 109.4(4) . .
N3 C9 C7 111.8(4) . .
N3 C10 C11 115.3(3) . .
C14 C11 C12 116.9(4) . .
C14 C11 C10 121.6(4) . .
C12 C11 C10 121.5(4) . .
C13 C12 C11 119.2(4) . .
N4 C13 C12 124.0(4) . .
C15 C14 C11 120.2(4) . .
N4 C15 C14 123.1(4) . .
O2 C16 O1 125.0(4) . .
O2 C16 C17 118.3(4) . .
O1 C16 C17 116.6(4) . .
C22 C17 C18 118.4(4) . .
C22 C17 C16 121.1(4) . .
C18 C17 C16 120.5(4) . .
C19 C18 C17 120.4(4) . .
C20 C19 C18 120.9(4) . .
C19 C20 C21 118.3(4) . .
C19 C20 C23 122.0(4) . .
C21 C20 C23 119.8(4) . .
C22 C21 C20 120.9(4) . .
C21 C22 C17 121.1(4) . .
O4 C23 O3 125.0(4) . .
O4 C23 C20 119.1(4) . .
O3 C23 C20 115.9(4) . .
O6 C24 O5 124.4(4) . .
O6 C24 C25 118.3(4) . .
O5 C24 C25 117.3(4) . .
C26 C25 C27 118.7(4) . .
C26 C25 C24 120.1(4) . .
C27 C25 C24 121.2(4) . .
C27 C26 C25 120.4(4) 2_775 .
C26 C27 C25 120.9(4) 2_775 .

loop_
_geom_bond_atom_site_label_1
_geom_bond_atom_site_label_2
_geom_bond_distance
_geom_bond_site_symmetry_2
Cd1 O5 2.286(3) .
Cd1 O1W 2.319(3) .
Cd1 N1 2.336(3) 2_765
Cd1 N3 2.343(3) .
Cd1 O1 2.368(3) .
Cd1 N2 2.415(3) .
Cd2 O3 2.239(3) .
Cd2 O3 2.239(3) 2_556
Cd2 O2W 2.336(3) .
Cd2 O2W 2.336(3) 2_556
Cd2 N4 2.360(3) 2_566
Cd2 N4 2.360(3) 1_545
O1 C16 1.265(5) .
O2 C16 1.253(5) .
O3 C23 1.256(5) .
O4 C23 1.249(5) .
O5 C24 1.255(5) .
O6 C24 1.246(5) .
N1 C5 1.330(5) .
N1 C1 1.336(5) .
N2 C6 1.476(5) .
N2 C7 1.491(5) .
N3 C10 1.468(5) .
N3 C9 1.485(6) .
N4 C15 1.329(5) .
N4 C13 1.337(5) .
C1 C2 1.380(6) .
C2 C3 1.389(6) .
C3 C4 1.384(6) .
C3 C6 1.505(6) .
C4 C5 1.377(6) .
C7 C9 1.495(6) .
C7 C8 1.520(7) .
C10 C11 1.518(6) .
C11 C14 1.380(6) .
C11 C12 1.381(6) .
C12 C13 1.373(6) .
C14 C15 1.376(6) .
C16 C17 1.509(5) .
C17 C22 1.380(5) .
C17 C18 1.386(5) .
C18 C19 1.385(5) .
C19 C20 1.381(5) .
C20 C21 1.386(6) .
C20 C23 1.507(5) .
C21 C22 1.370(6) .
C24 C25 1.515(6) .
C25 C26 1.388(6) .
C25 C27 1.390(6) .
C26 C27 1.376(6) 2_775
